data_4316228
loop_
_publ_author_name
'Kazuhiro Uemura'
'K\^oichi Fukui'
'Kana Yamasaki'
'Kazuko Matsumoto'
'Masahiro Ebihara'

_publ_section_title
;
 Synthesis, Crystal Structure, and Characterization of a Heterometallic
 One-Dimensional Complex with Metal-Metal Bonds
;
_journal_name_full 'Inorganic Chemistry'
_journal_page_first 7323
_journal_page_last 7330
_journal_paper_doi 10.1021/ic1004775
_journal_volume 49
_journal_year 2010
_chemical_formula_sum 'C28 H80 Cl17 F12 N20 O10 P2 Pt6 Rh2'
_chemical_formula_weight 3126.07
_chemical_name_systematic
; 
 ? 
;
_space_group_IT_number 2
_symmetry_cell_setting triclinic
_symmetry_space_group_name_Hall '-P 1'
_symmetry_space_group_name_H-M 'P -1'
_atom_sites_solution_hydrogens geom
_atom_sites_solution_primary direct
_atom_sites_solution_secondary difmap
_audit_creation_method SHELXL-97
_cell_angle_alpha 74.622(9)
_cell_angle_beta 79.551(9)
_cell_angle_gamma 79.929(9)
_cell_formula_units_Z 2
_cell_length_a 13.455(6)
_cell_length_b 17.782(8)
_cell_length_c 21.349(10)
_cell_measurement_reflns_used 962
_cell_measurement_temperature 120(2)
_cell_measurement_theta_max 26.4715
_cell_measurement_theta_min 2.8225
_cell_volume 4800(4)
_computing_cell_refinement 'Bruker XSCANS'
_computing_data_collection 'Bruker XSCANS'
_computing_data_reduction 'Bruker SHELXTL'
_computing_molecular_graphics 'Bruker SHELXTL'
_computing_publication_material 'Bruker SHELXTL'
_computing_structure_refinement 'SHELXL-97 (Sheldrick, 1997)'
_computing_structure_solution 'SHELXS-97 (Sheldrick, 1990)'
_diffrn_ambient_temperature 120(2)
_diffrn_detector_area_resol_mean 8.366
_diffrn_measured_fraction_theta_full 0.923
_diffrn_measured_fraction_theta_max 0.923
_diffrn_measurement_device_type 'Bruker P4'
_diffrn_measurement_method '\w scans'
_diffrn_radiation_monochromator graphite
_diffrn_radiation_source 'fine-focus sealed tube'
_diffrn_radiation_type MoK\a
_diffrn_radiation_wavelength 0.71073
_diffrn_reflns_av_R_equivalents 0.0757
_diffrn_reflns_av_sigmaI/netI 0.1770
_diffrn_reflns_limit_h_max 16
_diffrn_reflns_limit_h_min -17
_diffrn_reflns_limit_k_max 22
_diffrn_reflns_limit_k_min -22
_diffrn_reflns_limit_l_max 25
_diffrn_reflns_limit_l_min -27
_diffrn_reflns_number 29690
_diffrn_reflns_theta_full 27.58
_diffrn_reflns_theta_max 27.58
_diffrn_reflns_theta_min 1.00
_diffrn_standards_decay_% 0
_diffrn_standards_interval_time 798
_diffrn_standards_number 231
_exptl_absorpt_coefficient_mu 9.618
_exptl_absorpt_correction_T_max 0.4464
_exptl_absorpt_correction_T_min 0.0983
_exptl_absorpt_correction_type empirical
_exptl_absorpt_process_details 'SADABS; Sheldrick 1996'
_exptl_crystal_colour brown
_exptl_crystal_density_diffrn 2.163
_exptl_crystal_density_method 'not measured'
_exptl_crystal_description plate
_exptl_crystal_F_000 2906
_exptl_crystal_size_max 0.45
_exptl_crystal_size_mid 0.30
_exptl_crystal_size_min 0.10
_refine_diff_density_max 7.870
_refine_diff_density_min -5.738
_refine_diff_density_rms 0.767
_refine_ls_extinction_method none
_refine_ls_goodness_of_fit_ref 1.043
_refine_ls_hydrogen_treatment mixed
_refine_ls_matrix_type full
_refine_ls_number_parameters 718
_refine_ls_number_reflns 20556
_refine_ls_number_restraints 66
_refine_ls_restrained_S_all 1.044
_refine_ls_R_factor_all 0.1856
_refine_ls_R_factor_gt 0.1145
_refine_ls_shift/su_max 3.476
_refine_ls_shift/su_mean 0.005
_refine_ls_structure_factor_coef Fsqd
_refine_ls_weighting_details 'calc w=1/[\s^2^(Fo^2^)+(0.2000P)^2^+0.0000P] where P=(Fo^2^+2Fc^2^)/3'
_refine_ls_weighting_scheme calc
_refine_ls_wR_factor_gt 0.2938
_refine_ls_wR_factor_ref 0.3506
_reflns_number_gt 11316
_reflns_number_total 20556
_reflns_threshold_expression >2sigma(I)
_cod_data_source_file ic1004775_si_002.cif
_cod_data_source_block k050530
_cod_depositor_comments
;
The following automatic conversions were performed:

'_symmetry_cell_setting' value 'Triclinic' changed to 'triclinic'
according to the built-in table from CIF Core dictionary named
'cif_core.dic' version 2.4.1 from 2010-06-29.

Automatic conversion script
Id: cif_fix_values 1646 2011-03-28 12:23:43Z adriana 
;
_cod_database_code 4316228

loop_
_symmetry_equiv_pos_as_xyz
'x, y, z'
'-x, -y, -z'

loop_
_atom_site_label
_atom_site_type_symbol
_atom_site_fract_x
_atom_site_fract_y
_atom_site_fract_z
_atom_site_U_iso_or_equiv
_atom_site_adp_type
_atom_site_occupancy
_atom_site_symmetry_multiplicity
_atom_site_calc_flag
_atom_site_refinement_flags
_atom_site_disorder_assembly
_atom_site_disorder_group
O10 O 0.9829(17) 0.3159(12) 0.1527(10) 0.051(5) Uiso 1 1 d . . .
C28 C 0.924(3) 0.9383(17) 0.4018(17) 0.059(10) Uani 1 1 d . . .
F3 F 0.168(2) 0.1796(17) 0.0727(8) 0.22(2) Uiso 1 1 d D . .
F5 F 0.318(2) 0.1028(15) 0.0556(13) 0.38(4) Uiso 1 1 d D . .
F1 F 0.3257(17) 0.1544(17) -0.0539(11) 0.25(2) Uiso 1 1 d D . .
F4 F 0.187(2) 0.1000(12) 0.0039(14) 0.24(2) Uiso 1 1 d D . .
F2 F 0.307(2) 0.2345(14) 0.0151(14) 0.22(2) Uiso 1 1 d D . .
F6 F 0.1760(16) 0.2315(11) -0.0366(10) 0.108(9) Uiso 1 1 d D . .
Cl4 Cl 0.5420(10) -0.0172(7) 0.3675(6) 0.102(4) Uiso 1 1 d D . .
C12 C 0.544(2) 0.0841(10) 0.3621(11) 0.25(5) Uiso 1 1 d D . .
Cl5 Cl 0.672(2) 0.094(2) 0.367(3) 0.55(4) Uiso 1 1 d D . .
Cl6 Cl 0.468(2) 0.1054(14) 0.4343(14) 0.272(14) Uiso 1 1 d D . .
N10 N 0.246(2) 0.2458(15) 0.2823(13) 0.052(7) Uiso 1 1 d . . .
H10 H 0.1816 0.2374 0.2914 0.062 Uiso 1 1 calc R . .
Pt2 Pt 0.58358(7) 0.38239(5) 0.25235(5) 0.0249(3) Uani 1 1 d . . .
Pt4 Pt 0.76016(7) 0.66015(5) 0.23929(5) 0.0267(3) Uani 1 1 d . . .
Pt1 Pt 0.68836(7) 0.50510(5) 0.25924(5) 0.0234(2) Uani 1 1 d . . .
Pt5 Pt 0.86921(8) 0.78634(5) 0.22361(6) 0.0302(3) Uani 1 1 d . . .
Pt3 Pt 0.34395(9) 0.19359(6) 0.21657(6) 0.0377(3) Uani 1 1 d . . .
Pt6 Pt 1.12459(9) 0.98386(6) 0.21865(7) 0.0431(3) Uani 1 1 d D . .
Rh1 Rh 0.46124(16) 0.29343(10) 0.22127(11) 0.0286(5) Uani 1 1 d . . .
Rh2 Rh 1.01333(15) 0.87841(11) 0.21780(11) 0.0319(5) Uani 1 1 d D . .
Cl3 Cl 0.2219(10) 0.0953(6) 0.2229(6) 0.094(4) Uani 1 1 d . . .
Cl1 Cl 0.3802(5) 0.4017(3) 0.1538(4) 0.0363(15) Uani 1 1 d . . .
Cl2 Cl 0.5805(6) 0.2683(4) 0.1327(4) 0.049(2) Uani 1 1 d . . .
Cl10 Cl 1.1306(6) 0.7720(4) 0.2534(5) 0.055(2) Uani 1 1 d . . .
Cl11 Cl 1.0689(6) 0.8772(5) 0.1096(4) 0.054(2) Uani 1 1 d . . .
O2 O 0.6834(15) 0.5360(9) 0.1632(7) 0.032(4) Uani 1 1 d . . .
O5 O 0.8222(14) 0.6160(9) 0.3203(9) 0.035(4) Uani 1 1 d . . .
O1 O 0.5488(14) 0.5612(10) 0.2740(10) 0.038(5) Uani 1 1 d . . .
O8 O 0.9574(14) 0.8829(9) 0.3106(10) 0.036(5) Uani 1 1 d . . .
O6 O 0.8854(15) 0.6173(10) 0.1885(10) 0.041(5) Uani 1 1 d . . .
N15 N 0.9077(16) 0.7202(11) 0.3108(10) 0.026(5) Uani 1 1 d . . .
H15 H 0.9407 0.7419 0.3320 0.032 Uiso 1 1 calc R . .
O3 O 0.5335(16) 0.2022(12) 0.2852(10) 0.048(5) Uiso 1 1 d D . .
O7 O 0.9070(16) 0.9708(10) 0.1844(9) 0.047(5) Uiso 1 1 d D . .
N6 N 0.6183(15) 0.4325(12) 0.1554(11) 0.031(5) Uani 1 1 d . . .
H6 H 0.6062 0.4063 0.1285 0.037 Uiso 1 1 calc R . .
N11 N 0.6925(16) 0.7020(12) 0.1597(11) 0.036(5) Uani 1 1 d . . .
H11A H 0.7406 0.7106 0.1236 0.054 Uiso 1 1 calc R . .
H11B H 0.6522 0.7481 0.1624 0.054 Uiso 1 1 calc R . .
H11C H 0.6535 0.6666 0.1564 0.054 Uiso 1 1 calc R . .
N1 N 0.8392(15) 0.4570(13) 0.2436(12) 0.038(6) Uani 1 1 d . . .
H1A H 0.8798 0.4899 0.2491 0.056 Uiso 1 1 calc R . .
H1B H 0.8548 0.4502 0.2019 0.056 Uiso 1 1 calc R . .
H1C H 0.8494 0.4096 0.2727 0.056 Uiso 1 1 calc R . .
N5 N 0.4688(14) 0.4690(11) 0.2552(9) 0.021(4) Uani 1 1 d . . .
H5 H 0.4106 0.4590 0.2481 0.025 Uiso 1 1 calc R . .
N12 N 0.6274(17) 0.6968(13) 0.2997(11) 0.037(5) Uiso 1 1 d . . .
H12A H 0.5714 0.6978 0.2811 0.056 Uiso 1 1 calc R . .
H12B H 0.6304 0.7459 0.3041 0.056 Uiso 1 1 calc R . .
H12C H 0.6233 0.6626 0.3400 0.056 Uiso 1 1 calc R . .
O4 O 0.3610(13) 0.3170(10) 0.2995(10) 0.037(5) Uani 1 1 d . . .
C6 C 0.6527(18) 0.4923(13) 0.1298(12) 0.027(5) Uani 1 1 d . . .
N2 N 0.6945(19) 0.4857(14) 0.3542(12) 0.047(7) Uani 1 1 d . . .
H2A H 0.6365 0.5098 0.3737 0.071 Uiso 1 1 calc R . .
H2B H 0.7493 0.5054 0.3599 0.071 Uiso 1 1 calc R . .
H2C H 0.7006 0.4330 0.3725 0.071 Uiso 1 1 calc R . .
N4 N 0.5389(16) 0.3342(12) 0.3511(10) 0.032(5) Uiso 1 1 d . . .
H4A H 0.5541 0.3645 0.3755 0.047 Uiso 1 1 calc R . .
H4B H 0.5725 0.2846 0.3627 0.047 Uiso 1 1 calc R . .
H4C H 0.4705 0.3323 0.3584 0.047 Uiso 1 1 calc R . .
N14 N 0.7659(16) 0.8575(12) 0.2745(12) 0.040(6) Uani 1 1 d . . .
H14A H 0.7612 0.8348 0.3183 0.060 Uiso 1 1 calc R . .
H14B H 0.7037 0.8636 0.2614 0.060 Uiso 1 1 calc R . .
H14C H 0.7875 0.9054 0.2663 0.060 Uiso 1 1 calc R . .
N3 N 0.7025(17) 0.2894(15) 0.2516(16) 0.059(8) Uani 1 1 d . . .
H3A H 0.7503 0.2946 0.2749 0.089 Uiso 1 1 calc R . .
H3B H 0.7314 0.2903 0.2095 0.089 Uiso 1 1 calc R . .
H3C H 0.6775 0.2429 0.2702 0.089 Uiso 1 1 calc R . .
N7 N 0.2626(19) 0.2681(15) 0.1462(13) 0.055(7) Uani 1 1 d . . .
H7A H 0.1970 0.2796 0.1645 0.082 Uiso 1 1 calc R . .
H7B H 0.2635 0.2443 0.1132 0.082 Uiso 1 1 calc R . .
H7C H 0.2914 0.3133 0.1298 0.082 Uiso 1 1 calc R . .
N9 N 0.4239(19) 0.1210(15) 0.2835(12) 0.047(6) Uiso 1 1 d D . .
H9 H 0.4079 0.0729 0.2987 0.057 Uiso 1 1 calc R . .
C10 C 0.763(3) 0.553(2) 0.0227(19) 0.070(11) Uani 1 1 d . . .
H10A H 0.8005 0.5529 0.0581 0.105 Uiso 1 1 calc R . .
H10B H 0.7521 0.6068 -0.0048 0.105 Uiso 1 1 calc R . .
H10C H 0.8023 0.5181 -0.0040 0.105 Uiso 1 1 calc R . .
C15 C 0.8889(18) 0.6503(13) 0.3379(12) 0.026(5) Uani 1 1 d . . .
C16 C 0.935(2) 0.6063(15) 0.3952(14) 0.036(6) Uiso 1 1 d D . .
N16 N 0.9719(19) 0.7181(12) 0.1717(12) 0.045(7) Uani 1 1 d . . .
H16 H 1.0282 0.7375 0.1515 0.053 Uiso 1 1 calc R . .
N19 N 1.027(2) 1.0555(18) 0.1641(13) 0.070(9) Uiso 1 1 d D . .
H19 H 1.0438 1.1022 0.1428 0.084 Uiso 1 1 calc R . .
N17 N 1.229(2) 0.9097(16) 0.2725(14) 0.064(8) Uiso 1 1 d . . .
H17A H 1.2054 0.8628 0.2913 0.096 Uiso 1 1 calc R . .
H17B H 1.2400 0.9314 0.3043 0.096 Uiso 1 1 calc R . .
H17C H 1.2890 0.9017 0.2457 0.096 Uiso 1 1 calc R . .
N13 N 0.826(2) 0.8524(18) 0.1379(18) 0.082(11) Uani 1 1 d . . .
H13A H 0.7605 0.8759 0.1453 0.123 Uiso 1 1 calc R . .
H13B H 0.8296 0.8211 0.1098 0.123 Uiso 1 1 calc R . .
H13C H 0.8678 0.8899 0.1199 0.123 Uiso 1 1 calc R . .
N8 N 0.432(2) 0.1421(15) 0.1468(16) 0.065(9) Uani 1 1 d . . .
H8A H 0.4471 0.0896 0.1644 0.098 Uiso 1 1 calc R . .
H8B H 0.4901 0.1643 0.1325 0.098 Uiso 1 1 calc R . .
H8C H 0.3966 0.1493 0.1125 0.098 Uiso 1 1 calc R . .
C8 C 0.571(3) 0.5979(15) 0.0396(17) 0.059(10) Uani 1 1 d . . .
H8D H 0.5959 0.6473 0.0373 0.089 Uiso 1 1 calc R . .
H8E H 0.5154 0.5886 0.0761 0.089 Uiso 1 1 calc R . .
H8F H 0.5465 0.6011 -0.0016 0.089 Uiso 1 1 calc R . .
N20 N 1.0300(16) 0.9929(12) 0.3024(14) 0.046(7) Uani 1 1 d . . .
H20 H 1.0283 1.0337 0.3188 0.055 Uiso 1 1 calc R . .
C7 C 0.664(2) 0.5259(16) 0.0512(15) 0.045(7) Uani 1 1 d . . .
N18 N 1.225(2) 0.9746(18) 0.1354(15) 0.075(9) Uiso 1 1 d . . .
H18A H 1.2860 0.9482 0.1468 0.112 Uiso 1 1 calc R . .
H18B H 1.2342 1.0236 0.1102 0.112 Uiso 1 1 calc R . .
H18C H 1.1997 0.9479 0.1123 0.112 Uiso 1 1 calc R . .
Cl7 Cl 0.2469(9) 0.3828(7) 0.3989(7) 0.099(4) Uani 1 1 d . . .
Cl9 Cl 0.1606(15) 0.2395(8) 0.4257(8) 0.161(9) Uani 1 1 d . . .
Cl8 Cl 0.0897(13) 0.3704(12) 0.3337(13) 0.194(11) Uani 1 1 d . . .
C20 C 0.963(2) 0.6522(15) 0.1658(12) 0.030(6) Uani 1 1 d . . .
C9 C 0.645(3) 0.4677(15) 0.0179(14) 0.053(9) Uani 1 1 d . . .
H9A H 0.5852 0.4881 -0.0044 0.079 Uiso 1 1 calc R . .
H9B H 0.6340 0.4183 0.0504 0.079 Uiso 1 1 calc R . .
H9C H 0.7050 0.4581 -0.0144 0.079 Uiso 1 1 calc R . .
C21 C 1.053(3) 0.6083(18) 0.1248(16) 0.052(9) Uani 1 1 d . . .
C13 C 0.277(2) 0.2904(16) 0.3101(15) 0.046(8) Uani 1 1 d . . .
C11 C 0.494(2) 0.1374(15) 0.3057(11) 0.048(8) Uiso 1 1 d D . .
C3 C 0.283(2) 0.5718(17) 0.2473(19) 0.056(10) Uani 1 1 d . . .
H3D H 0.2511 0.5357 0.2860 0.084 Uiso 1 1 calc R . .
H3E H 0.3051 0.5447 0.2116 0.084 Uiso 1 1 calc R . .
H3F H 0.2328 0.6178 0.2333 0.084 Uiso 1 1 calc R . .
C1 C 0.4660(17) 0.5379(13) 0.2660(12) 0.024(5) Uani 1 1 d . . .
C27 C 0.9709(18) 0.9385(14) 0.3328(14) 0.030(6) Uani 1 1 d . . .
C2 C 0.370(2) 0.5969(15) 0.2634(17) 0.049(9) Uani 1 1 d . . .
C23 C 1.007(3) 0.601(3) 0.065(2) 0.096(17) Uani 1 1 d . . .
H23A H 1.0476 0.6259 0.0242 0.144 Uiso 1 1 calc R . .
H23B H 0.9366 0.6266 0.0667 0.144 Uiso 1 1 calc R . .
H23C H 1.0089 0.5450 0.0666 0.144 Uiso 1 1 calc R . .
Cl17 Cl 0.8043(7) 0.9037(6) 0.4205(5) 0.064(2) Uani 1 1 d . . .
Cl15 Cl 0.9037(8) 1.0343(5) 0.4183(5) 0.073(3) Uani 1 1 d . . .
Cl16 Cl 1.0061(7) 0.8761(6) 0.4555(5) 0.065(2) Uani 1 1 d . . .
C24 C 1.139(2) 0.661(2) 0.097(2) 0.074(13) Uani 1 1 d . . .
H24A H 1.1452 0.6895 0.1286 0.112 Uiso 1 1 calc R . .
H24B H 1.1217 0.6984 0.0559 0.112 Uiso 1 1 calc R . .
H24C H 1.2031 0.6278 0.0872 0.112 Uiso 1 1 calc R . .
C4 C 0.403(2) 0.6723(19) 0.217(2) 0.077(14) Uani 1 1 d . . .
H4D H 0.4639 0.6595 0.1874 0.116 Uiso 1 1 calc R . .
H4E H 0.4172 0.7063 0.2429 0.116 Uiso 1 1 calc R . .
H4F H 0.3476 0.6997 0.1918 0.116 Uiso 1 1 calc R . .
C25 C 0.941(2) 1.0391(16) 0.1574(10) 0.065(10) Uiso 1 1 d D . .
C18 C 0.950(5) 0.668(2) 0.433(2) 0.13(3) Uani 1 1 d . . .
H18D H 0.9858 0.7092 0.4020 0.196 Uiso 1 1 calc R . .
H18E H 0.9909 0.6409 0.4680 0.196 Uiso 1 1 calc R . .
H18F H 0.8837 0.6907 0.4515 0.196 Uiso 1 1 calc R . .
C22 C 1.088(3) 0.531(2) 0.1737(18) 0.064(10) Uiso 1 1 d . . .
H22A H 1.1162 0.5427 0.2084 0.096 Uiso 1 1 calc R . .
H22B H 1.1395 0.4979 0.1504 0.096 Uiso 1 1 calc R . .
H22C H 1.0289 0.5023 0.1932 0.096 Uiso 1 1 calc R . .
P1 P 0.2474(12) 0.1677(8) 0.0095(6) 0.140(8) Uani 1 1 d D . .
C14 C 0.198(3) 0.321(2) 0.369(2) 0.069(11) Uani 1 1 d . . .
C17 C 1.010(5) 0.548(3) 0.365(3) 0.22(4) Uani 1 1 d D . .
H17D H 0.9856 0.5404 0.3272 0.326 Uiso 1 1 calc R . .
H17E H 1.0179 0.4975 0.3979 0.326 Uiso 1 1 calc R . .
H17F H 1.0762 0.5677 0.3515 0.326 Uiso 1 1 calc R . .
C19 C 0.873(5) 0.543(3) 0.439(3) 0.16(3) Uani 1 1 d . . .
H19A H 0.8011 0.5583 0.4333 0.245 Uiso 1 1 calc R . .
H19B H 0.8805 0.5376 0.4848 0.245 Uiso 1 1 calc R . .
H19C H 0.8982 0.4931 0.4269 0.245 Uiso 1 1 calc R . .
Cl12 Cl 0.8694(19) 1.1906(12) 0.1012(12) 0.206(10) Uiso 1 1 d D . .
Cl14 Cl 0.989(3) 1.085(2) 0.0286(12) 1.03(10) Uiso 1 1 d D . .
Cl13 Cl 0.779(3) 1.070(2) 0.076(3) 0.49(3) Uiso 1 1 d D . .
C26 C 0.892(2) 1.0893(11) 0.0985(11) 2.0(8) Uiso 1 1 d D . .
P2 P 0.8130(10) 0.2694(7) 0.4185(8) 0.111(5) Uani 1 1 d D . .
C5 C 0.348(4) 0.612(3) 0.330(2) 0.098(15) Uiso 1 1 d . . .
H5A H 0.4019 0.6393 0.3364 0.148 Uiso 1 1 calc R . .
H5B H 0.3459 0.5623 0.3634 0.148 Uiso 1 1 calc R . .
H5C H 0.2822 0.6455 0.3350 0.148 Uiso 1 1 calc R . .
F7 F 0.7022(13) 0.3191(15) 0.4242(14) 0.139(11) Uiso 1 1 d D . .
F11 F 0.863(2) 0.3454(15) 0.417(2) 0.34(4) Uiso 1 1 d D . .
F10 F 0.822(3) 0.293(2) 0.3405(8) 0.26(3) Uiso 1 1 d D . .
F9 F 0.9239(15) 0.2193(16) 0.4137(17) 0.22(2) Uiso 1 1 d D . .
F12 F 0.763(2) 0.1931(13) 0.421(3) 0.48(6) Uiso 1 1 d D . .
F8 F 0.804(3) 0.245(3) 0.4971(9) 0.56(8) Uiso 1 1 d D . .
O9 O 0.5117(9) 0.9055(6) 0.1924(6) 0.003(2) Uiso 1 1 d . . .

loop_
_atom_site_aniso_label
_atom_site_aniso_U_11
_atom_site_aniso_U_22
_atom_site_aniso_U_33
_atom_site_aniso_U_23
_atom_site_aniso_U_13
_atom_site_aniso_U_12
C28 0.07(2) 0.030(15) 0.07(2) 0.013(15) -0.013(18) -0.028(16)
Pt2 0.0184(5) 0.0166(4) 0.0403(6) -0.0060(4) -0.0044(4) -0.0047(3)
Pt4 0.0224(5) 0.0173(4) 0.0427(6) -0.0074(4) -0.0042(4) -0.0088(4)
Pt1 0.0179(5) 0.0173(4) 0.0365(6) -0.0066(4) -0.0027(4) -0.0070(3)
Pt5 0.0213(5) 0.0211(5) 0.0496(7) -0.0043(4) -0.0075(4) -0.0104(4)
Pt3 0.0385(7) 0.0233(5) 0.0555(8) -0.0070(5) -0.0091(5) -0.0164(4)
Pt6 0.0344(7) 0.0306(6) 0.0680(9) -0.0091(5) -0.0057(6) -0.0204(5)
Rh1 0.0274(11) 0.0162(9) 0.0416(13) -0.0043(8) -0.0067(9) -0.0040(7)
Rh2 0.0226(11) 0.0205(9) 0.0527(14) -0.0046(9) -0.0070(9) -0.0081(8)
Cl3 0.131(11) 0.082(7) 0.095(8) -0.029(6) -0.010(7) -0.079(8)
Cl1 0.035(4) 0.020(3) 0.054(4) 0.001(3) -0.020(3) -0.005(3)
Cl2 0.044(4) 0.037(4) 0.066(5) -0.024(4) 0.009(4) -0.010(3)
Cl10 0.025(4) 0.029(3) 0.107(7) -0.009(4) -0.015(4) -0.001(3)
Cl11 0.046(5) 0.057(5) 0.065(5) -0.020(4) 0.008(4) -0.032(4)
O2 0.065(13) 0.028(9) 0.004(8) -0.005(7) 0.005(8) -0.015(9)
O5 0.037(11) 0.024(9) 0.049(12) -0.002(8) -0.016(9) -0.014(8)
O1 0.025(10) 0.030(9) 0.072(14) -0.025(9) -0.023(9) -0.001(8)
O8 0.035(11) 0.017(8) 0.055(13) -0.004(8) -0.005(9) -0.008(7)
O6 0.041(12) 0.031(10) 0.061(14) -0.021(9) -0.002(10) -0.021(9)
N15 0.031(12) 0.021(10) 0.028(12) 0.003(8) -0.020(9) -0.001(8)
N6 0.023(12) 0.030(11) 0.045(14) -0.015(10) 0.003(9) -0.017(9)
N11 0.027(13) 0.031(11) 0.056(16) -0.004(10) -0.014(10) -0.018(10)
N1 0.016(12) 0.038(12) 0.064(17) -0.016(11) -0.014(10) -0.006(9)
N5 0.011(10) 0.030(10) 0.023(11) -0.005(8) -0.005(8) -0.006(8)
O4 0.021(10) 0.032(9) 0.063(14) -0.021(9) -0.004(9) -0.007(8)
C6 0.021(13) 0.026(12) 0.036(15) -0.003(11) -0.020(10) -0.003(10)
N2 0.043(16) 0.053(15) 0.062(18) -0.036(14) 0.004(12) -0.023(12)
N14 0.021(12) 0.032(12) 0.071(18) -0.025(12) 0.000(11) -0.004(9)
N3 0.011(12) 0.053(16) 0.12(3) -0.024(16) -0.007(13) -0.006(11)
N7 0.038(16) 0.064(17) 0.068(19) -0.005(14) -0.013(13) -0.033(14)
C10 0.04(2) 0.07(2) 0.08(3) 0.01(2) 0.004(18) -0.003(18)
C15 0.027(14) 0.018(11) 0.040(16) -0.019(10) -0.012(11) 0.003(9)
N16 0.048(16) 0.026(11) 0.044(15) 0.006(10) 0.013(12) -0.007(11)
N13 0.037(19) 0.07(2) 0.13(3) -0.01(2) -0.003(18) -0.017(16)
N8 0.044(17) 0.043(15) 0.12(3) -0.054(17) -0.011(17) 0.004(12)
C8 0.10(3) 0.015(13) 0.06(2) -0.006(13) -0.03(2) -0.012(15)
N20 0.009(11) 0.025(11) 0.10(2) -0.015(12) -0.009(12) 0.002(8)
C7 0.06(2) 0.036(15) 0.042(19) -0.001(13) -0.010(14) -0.013(14)
Cl7 0.092(9) 0.094(8) 0.119(10) -0.064(7) 0.047(7) -0.044(7)
Cl9 0.25(2) 0.114(10) 0.123(12) -0.065(9) 0.110(13) -0.118(13)
Cl8 0.091(12) 0.180(17) 0.35(3) -0.18(2) -0.006(15) 0.024(11)
C20 0.028(15) 0.039(14) 0.025(14) -0.008(11) -0.013(11) -0.003(11)
C9 0.10(3) 0.018(12) 0.034(18) -0.006(12) -0.006(17) -0.005(15)
C21 0.07(2) 0.052(18) 0.06(2) -0.037(17) -0.012(17) -0.015(16)
C13 0.05(2) 0.041(16) 0.047(19) -0.016(14) 0.023(15) -0.031(14)
C3 0.035(19) 0.035(16) 0.11(3) -0.026(17) -0.044(18) 0.008(13)
C1 0.014(12) 0.021(11) 0.031(14) 0.008(10) -0.008(9) 0.003(9)
C27 0.017(13) 0.028(13) 0.052(18) -0.017(12) -0.009(11) -0.004(10)
C2 0.041(18) 0.019(12) 0.08(2) -0.012(14) 0.016(16) -0.003(12)
C23 0.05(2) 0.17(5) 0.09(3) -0.10(3) 0.02(2) 0.00(3)
Cl17 0.050(5) 0.074(6) 0.070(6) -0.019(5) 0.000(4) -0.023(4)
Cl15 0.079(7) 0.051(5) 0.093(8) -0.030(5) 0.009(6) -0.021(5)
Cl16 0.059(6) 0.076(6) 0.057(6) 0.001(4) -0.024(4) -0.012(5)
C24 0.019(17) 0.07(2) 0.12(4) -0.02(2) 0.017(19) -0.003(16)
C4 0.014(16) 0.047(19) 0.14(4) 0.01(2) 0.000(18) 0.010(13)
C18 0.28(8) 0.06(3) 0.09(4) 0.01(2) -0.09(4) -0.09(4)
P1 0.24(2) 0.145(14) 0.065(9) 0.005(9) -0.035(11) -0.130(15)
C14 0.06(3) 0.07(2) 0.08(3) -0.03(2) 0.02(2) -0.03(2)
C17 0.22(8) 0.14(6) 0.19(7) 0.05(5) -0.01(6) 0.12(6)
C19 0.19(6) 0.11(4) 0.17(6) 0.10(4) -0.10(5) -0.10(4)
P2 0.081(10) 0.078(9) 0.172(17) -0.018(9) -0.033(9) -0.012(7)

loop_
_atom_type_symbol
_atom_type_description
_atom_type_scat_dispersion_real
_atom_type_scat_dispersion_imag
_atom_type_scat_source
C C 0.0033 0.0016 'International Tables Vol C Tables 4.2.6.8 and 6.1.1.4'
H H 0.0000 0.0000 'International Tables Vol C Tables 4.2.6.8 and 6.1.1.4'
N N 0.0061 0.0033 'International Tables Vol C Tables 4.2.6.8 and 6.1.1.4'
O O 0.0106 0.0060 'International Tables Vol C Tables 4.2.6.8 and 6.1.1.4'
F F 0.0171 0.0103 'International Tables Vol C Tables 4.2.6.8 and 6.1.1.4'
P P 0.1023 0.0942 'International Tables Vol C Tables 4.2.6.8 and 6.1.1.4'
Cl Cl 0.1484 0.1585 'International Tables Vol C Tables 4.2.6.8 and 6.1.1.4'
Rh Rh -1.1178 0.9187 'International Tables Vol C Tables 4.2.6.8 and 6.1.1.4'
Pt Pt -1.7033 8.3905 'International Tables Vol C Tables 4.2.6.8 and 6.1.1.4'

loop_
_geom_angle_atom_site_label_1
_geom_angle_atom_site_label_2
_geom_angle_atom_site_label_3
_geom_angle
_geom_angle_site_symmetry_1
_geom_angle_site_symmetry_3
_geom_angle_publ_flag
C27 C28 Cl17 111(2) . . ?
C27 C28 Cl16 109(2) . . ?
Cl17 C28 Cl16 108.9(15) . . ?
C27 C28 Cl15 113.0(18) . . ?
Cl17 C28 Cl15 107(2) . . ?
Cl16 C28 Cl15 108(2) . . ?
C11 C12 Cl4 112.5(17) . . ?
C11 C12 Cl6 105.6(19) . . ?
Cl4 C12 Cl6 106.6(8) . . ?
C11 C12 Cl5 118(3) . . ?
Cl4 C12 Cl5 106.6(8) . . ?
Cl6 C12 Cl5 106.8(8) . . ?
C13 N10 Pt3 120(2) . . ?
C13 N10 H10 119.9 . . ?
Pt3 N10 H10 119.9 . . ?
N5 Pt2 N6 87.7(8) . . ?
N5 Pt2 N4 89.2(8) . . ?
N6 Pt2 N4 176.5(9) . . ?
N5 Pt2 N3 178.5(10) . . ?
N6 Pt2 N3 93.8(10) . . ?
N4 Pt2 N3 89.4(10) . . ?
N5 Pt2 Rh1 90.8(5) . . ?
N6 Pt2 Rh1 89.1(5) . . ?
N4 Pt2 Rh1 89.3(6) . . ?
N3 Pt2 Rh1 88.7(7) . . ?
N5 Pt2 Pt1 79.3(5) . . ?
N6 Pt2 Pt1 79.9(5) . . ?
N4 Pt2 Pt1 101.1(6) . . ?
N3 Pt2 Pt1 101.5(7) . . ?
Rh1 Pt2 Pt1 165.42(6) . . ?
O5 Pt4 O6 89.6(8) . . ?
O5 Pt4 N11 177.5(8) . . ?
O6 Pt4 N11 91.9(9) . . ?
O5 Pt4 N12 86.8(9) . . ?
O6 Pt4 N12 175.1(8) . . ?
N11 Pt4 N12 91.6(9) . . ?
O5 Pt4 Pt5 84.6(5) . . ?
O6 Pt4 Pt5 83.6(5) . . ?
N11 Pt4 Pt5 97.6(5) . . ?
N12 Pt4 Pt5 99.3(6) . . ?
O5 Pt4 Pt1 87.7(4) . . ?
O6 Pt4 Pt1 86.6(5) . . ?
N11 Pt4 Pt1 90.3(6) . . ?
N12 Pt4 Pt1 90.0(6) . . ?
Pt5 Pt4 Pt1 167.53(5) . . ?
N2 Pt1 O1 88.7(9) . . ?
N2 Pt1 O2 174.1(8) . . ?
O1 Pt1 O2 89.5(8) . . ?
N2 Pt1 N1 90.5(10) . . ?
O1 Pt1 N1 174.2(7) . . ?
O2 Pt1 N1 90.7(9) . . ?
N2 Pt1 Pt2 103.3(6) . . ?
O1 Pt1 Pt2 83.4(5) . . ?
O2 Pt1 Pt2 82.1(5) . . ?
N1 Pt1 Pt2 102.3(6) . . ?
N2 Pt1 Pt4 88.8(6) . . ?
O1 Pt1 Pt4 86.3(5) . . ?
O2 Pt1 Pt4 85.4(5) . . ?
N1 Pt1 Pt4 88.0(6) . . ?
Pt2 Pt1 Pt4 163.88(5) . . ?
N13 Pt5 N15 178.1(10) . . ?
N13 Pt5 N16 88.5(12) . . ?
N15 Pt5 N16 92.8(9) . . ?
N13 Pt5 N14 90.5(12) . . ?
N15 Pt5 N14 88.1(9) . . ?
N16 Pt5 N14 178.8(9) . . ?
N13 Pt5 Rh2 92.2(8) . . ?
N15 Pt5 Rh2 89.1(6) . . ?
N16 Pt5 Rh2 90.5(7) . . ?
N14 Pt5 Rh2 88.8(6) . . ?
N13 Pt5 Pt4 98.3(8) . . ?
N15 Pt5 Pt4 80.6(6) . . ?
N16 Pt5 Pt4 79.7(7) . . ?
N14 Pt5 Pt4 101.2(6) . . ?
Rh2 Pt5 Pt4 165.35(6) . . ?
N9 Pt3 N8 89.1(11) . . ?
N9 Pt3 N10 94.8(10) . . ?
N8 Pt3 N10 175.1(11) . . ?
N9 Pt3 N7 179.1(11) . . ?
N8 Pt3 N7 90.0(12) . . ?
N10 Pt3 N7 86.0(11) . . ?
N9 Pt3 Cl3 94.3(8) . . ?
N8 Pt3 Cl3 84.6(8) . . ?
N10 Pt3 Cl3 92.1(8) . . ?
N7 Pt3 Cl3 85.7(7) . . ?
N9 Pt3 Rh1 83.4(7) . . ?
N8 Pt3 Rh1 100.1(7) . . ?
N10 Pt3 Rh1 83.4(8) . . ?
N7 Pt3 Rh1 96.6(6) . . ?
Cl3 Pt3 Rh1 174.7(3) . . ?
N19 Pt6 N20 91.9(10) . . ?
N19 Pt6 N17 178.0(11) . . ?
N20 Pt6 N17 90.0(11) . . ?
N19 Pt6 N18 89.8(12) . . ?
N20 Pt6 N18 177.8(12) . . ?
N17 Pt6 N18 88.2(13) . . ?
N19 Pt6 Cl3 93.8(9) . 1_665 ?
N20 Pt6 Cl3 92.6(7) . 1_665 ?
N17 Pt6 Cl3 85.8(8) . 1_665 ?
N18 Pt6 Cl3 85.9(9) . 1_665 ?
N19 Pt6 Rh2 83.5(9) . . ?
N20 Pt6 Rh2 83.7(6) . . ?
N17 Pt6 Rh2 97.1(8) . . ?
N18 Pt6 Rh2 97.8(9) . . ?
Cl3 Pt6 Rh2 175.4(3) 1_665 . ?
O4 Rh1 O3 88.1(8) . . ?
O4 Rh1 Cl1 89.3(6) . . ?
O3 Rh1 Cl1 176.1(6) . . ?
O4 Rh1 Cl2 178.0(5) . . ?
O3 Rh1 Cl2 91.3(6) . . ?
Cl1 Rh1 Cl2 91.1(3) . . ?
O4 Rh1 Pt3 87.1(5) . . ?
O3 Rh1 Pt3 86.3(6) . . ?
Cl1 Rh1 Pt3 96.56(17) . . ?
Cl2 Rh1 Pt3 94.81(19) . . ?
O4 Rh1 Pt2 85.8(5) . . ?
O3 Rh1 Pt2 84.3(6) . . ?
Cl1 Rh1 Pt2 92.51(17) . . ?
Cl2 Rh1 Pt2 92.2(2) . . ?
Pt3 Rh1 Pt2 168.40(10) . . ?
O8 Rh2 O7 90.2(7) . . ?
O8 Rh2 Cl10 91.0(6) . . ?
O7 Rh2 Cl10 178.0(6) . . ?
O8 Rh2 Cl11 176.8(6) . . ?
O7 Rh2 Cl11 86.8(6) . . ?
Cl10 Rh2 Cl11 92.1(3) . . ?
O8 Rh2 Pt6 86.1(5) . . ?
O7 Rh2 Pt6 86.3(6) . . ?
Cl10 Rh2 Pt6 95.5(2) . . ?
Cl11 Rh2 Pt6 94.76(18) . . ?
O8 Rh2 Pt5 88.0(5) . . ?
O7 Rh2 Pt5 85.6(6) . . ?
Cl10 Rh2 Pt5 92.76(19) . . ?
Cl11 Rh2 Pt5 90.70(19) . . ?
Pt6 Rh2 Pt5 169.92(9) . . ?
Pt3 Cl3 Pt6 170.3(6) . 1_445 ?
C6 O2 Pt1 124.6(15) . . ?
C15 O5 Pt4 123.2(15) . . ?
C1 O1 Pt1 124.9(15) . . ?
C27 O8 Rh2 120.6(17) . . ?
C20 O6 Pt4 124.7(16) . . ?
C15 N15 Pt5 126.2(17) . . ?
C15 N15 H15 116.9 . . ?
Pt5 N15 H15 116.9 . . ?
C11 O3 Rh1 118.3(18) . . ?
C25 O7 Rh2 115.9(16) . . ?
C6 N6 Pt2 129.0(19) . . ?
C6 N6 H6 115.5 . . ?
Pt2 N6 H6 115.5 . . ?
Pt4 N11 H11A 109.5 . . ?
Pt4 N11 H11B 109.5 . . ?
H11A N11 H11B 109.5 . . ?
Pt4 N11 H11C 109.5 . . ?
H11A N11 H11C 109.5 . . ?
H11B N11 H11C 109.5 . . ?
Pt1 N1 H1A 109.5 . . ?
Pt1 N1 H1B 109.5 . . ?
H1A N1 H1B 109.5 . . ?
Pt1 N1 H1C 109.5 . . ?
H1A N1 H1C 109.5 . . ?
H1B N1 H1C 109.5 . . ?
C1 N5 Pt2 130.3(16) . . ?
C1 N5 H5 114.9 . . ?
Pt2 N5 H5 114.9 . . ?
Pt4 N12 H12A 109.5 . . ?
Pt4 N12 H12B 109.5 . . ?
H12A N12 H12B 109.5 . . ?
Pt4 N12 H12C 109.5 . . ?
H12A N12 H12C 109.5 . . ?
H12B N12 H12C 109.5 . . ?
C13 O4 Rh1 116.6(17) . . ?
N6 C6 O2 123(2) . . ?
N6 C6 C7 121(2) . . ?
O2 C6 C7 116(2) . . ?
Pt1 N2 H2A 109.5 . . ?
Pt1 N2 H2B 109.5 . . ?
H2A N2 H2B 109.5 . . ?
Pt1 N2 H2C 109.5 . . ?
H2A N2 H2C 109.5 . . ?
H2B N2 H2C 109.5 . . ?
Pt2 N4 H4A 109.5 . . ?
Pt2 N4 H4B 109.5 . . ?
H4A N4 H4B 109.5 . . ?
Pt2 N4 H4C 109.5 . . ?
H4A N4 H4C 109.5 . . ?
H4B N4 H4C 109.5 . . ?
Pt5 N14 H14A 109.5 . . ?
Pt5 N14 H14B 109.5 . . ?
H14A N14 H14B 109.5 . . ?
Pt5 N14 H14C 109.5 . . ?
H14A N14 H14C 109.5 . . ?
H14B N14 H14C 109.5 . . ?
Pt2 N3 H3A 109.5 . . ?
Pt2 N3 H3B 109.5 . . ?
H3A N3 H3B 109.5 . . ?
Pt2 N3 H3C 109.5 . . ?
H3A N3 H3C 109.5 . . ?
H3B N3 H3C 109.5 . . ?
Pt3 N7 H7A 109.5 . . ?
Pt3 N7 H7B 109.5 . . ?
H7A N7 H7B 109.5 . . ?
Pt3 N7 H7C 109.5 . . ?
H7A N7 H7C 109.5 . . ?
H7B N7 H7C 109.5 . . ?
C11 N9 Pt3 126(2) . . ?
C11 N9 H9 117.1 . . ?
Pt3 N9 H9 117.1 . . ?
C7 C10 H10A 109.5 . . ?
C7 C10 H10B 109.5 . . ?
H10A C10 H10B 109.5 . . ?
C7 C10 H10C 109.5 . . ?
H10A C10 H10C 109.5 . . ?
H10B C10 H10C 109.5 . . ?
N15 C15 O5 124(2) . . ?
N15 C15 C16 120(2) . . ?
O5 C15 C16 116(2) . . ?
C15 C16 C17 100(3) . . ?
C15 C16 C19 113(3) . . ?
C17 C16 C19 93(4) . . ?
C15 C16 C18 107(2) . . ?
C17 C16 C18 131(5) . . ?
C19 C16 C18 112(4) . . ?
C20 N16 Pt5 127(2) . . ?
C20 N16 H16 116.6 . . ?
Pt5 N16 H16 116.6 . . ?
C25 N19 Pt6 125(2) . . ?
C25 N19 H19 117.6 . . ?
Pt6 N19 H19 117.6 . . ?
Pt6 N17 H17A 109.5 . . ?
Pt6 N17 H17B 109.5 . . ?
H17A N17 H17B 109.5 . . ?
Pt6 N17 H17C 109.5 . . ?
H17A N17 H17C 109.5 . . ?
H17B N17 H17C 109.5 . . ?
Pt5 N13 H13A 109.5 . . ?
Pt5 N13 H13B 109.5 . . ?
H13A N13 H13B 109.5 . . ?
Pt5 N13 H13C 109.5 . . ?
H13A N13 H13C 109.5 . . ?
H13B N13 H13C 109.5 . . ?
Pt3 N8 H8A 109.5 . . ?
Pt3 N8 H8B 109.5 . . ?
H8A N8 H8B 109.5 . . ?
Pt3 N8 H8C 109.5 . . ?
H8A N8 H8C 109.5 . . ?
H8B N8 H8C 109.5 . . ?
C7 C8 H8D 109.5 . . ?
C7 C8 H8E 109.5 . . ?
H8D C8 H8E 109.5 . . ?
C7 C8 H8F 109.5 . . ?
H8D C8 H8F 109.5 . . ?
H8E C8 H8F 109.5 . . ?
C27 N20 Pt6 120.9(19) . . ?
C27 N20 H20 119.6 . . ?
Pt6 N20 H20 119.6 . . ?
C10 C7 C9 110(3) . . ?
C10 C7 C6 113(3) . . ?
C9 C7 C6 112(2) . . ?
C10 C7 C8 111(3) . . ?
C9 C7 C8 106(3) . . ?
C6 C7 C8 105(2) . . ?
Pt6 N18 H18A 109.5 . . ?
Pt6 N18 H18B 109.5 . . ?
H18A N18 H18B 109.5 . . ?
Pt6 N18 H18C 109.5 . . ?
H18A N18 H18C 109.5 . . ?
H18B N18 H18C 109.5 . . ?
N16 C20 O6 125(3) . . ?
N16 C20 C21 119(2) . . ?
O6 C20 C21 116(2) . . ?
C7 C9 H9A 109.5 . . ?
C7 C9 H9B 109.5 . . ?
H9A C9 H9B 109.5 . . ?
C7 C9 H9C 109.5 . . ?
H9A C9 H9C 109.5 . . ?
H9B C9 H9C 109.5 . . ?
C24 C21 C22 113(3) . . ?
C24 C21 C23 106(3) . . ?
C22 C21 C23 117(3) . . ?
C24 C21 C20 110(2) . . ?
C22 C21 C20 105(3) . . ?
C23 C21 C20 105(3) . . ?
O4 C13 N10 130(3) . . ?
O4 C13 C14 112(2) . . ?
N10 C13 C14 117(3) . . ?
N9 C11 O3 125(3) . . ?
N9 C11 C12 124(3) . . ?
O3 C11 C12 111(2) . . ?
C2 C3 H3D 109.5 . . ?
C2 C3 H3E 109.5 . . ?
H3D C3 H3E 109.5 . . ?
C2 C3 H3F 109.5 . . ?
H3D C3 H3F 109.5 . . ?
H3E C3 H3F 109.5 . . ?
N5 C1 O1 121(2) . . ?
N5 C1 C2 122(2) . . ?
O1 C1 C2 118(2) . . ?
O8 C27 N20 126(3) . . ?
O8 C27 C28 117(2) . . ?
N20 C27 C28 117(2) . . ?
C3 C2 C5 111(3) . . ?
C3 C2 C1 116(2) . . ?
C5 C2 C1 104(3) . . ?
C3 C2 C4 114(3) . . ?
C5 C2 C4 106(3) . . ?
C1 C2 C4 105(2) . . ?
C21 C23 H23A 109.5 . . ?
C21 C23 H23B 109.5 . . ?
H23A C23 H23B 109.5 . . ?
C21 C23 H23C 109.5 . . ?
H23A C23 H23C 109.5 . . ?
H23B C23 H23C 109.5 . . ?
C21 C24 H24A 109.5 . . ?
C21 C24 H24B 109.5 . . ?
H24A C24 H24B 109.5 . . ?
C21 C24 H24C 109.5 . . ?
H24A C24 H24C 109.5 . . ?
H24B C24 H24C 109.5 . . ?
C2 C4 H4D 109.5 . . ?
C2 C4 H4E 109.5 . . ?
H4D C4 H4E 109.5 . . ?
C2 C4 H4F 109.5 . . ?
H4D C4 H4F 109.5 . . ?
H4E C4 H4F 109.5 . . ?
N19 C25 O7 125.0(18) . . ?
N19 C25 C26 117(2) . . ?
O7 C25 C26 115(2) . . ?
C16 C18 H18D 109.5 . . ?
C16 C18 H18E 109.5 . . ?
H18D C18 H18E 109.5 . . ?
C16 C18 H18F 109.5 . . ?
H18D C18 H18F 109.5 . . ?
H18E C18 H18F 109.5 . . ?
C21 C22 H22A 109.5 . . ?
C21 C22 H22B 109.5 . . ?
H22A C22 H22B 109.5 . . ?
C21 C22 H22C 109.5 . . ?
H22A C22 H22C 109.5 . . ?
H22B C22 H22C 109.5 . . ?
F2 P1 F6 90.5(4) . . ?
F2 P1 F3 90.7(4) . . ?
F6 P1 F3 90.1(4) . . ?
F2 P1 F5 90.3(4) . . ?
F6 P1 F5 179.2(7) . . ?
F3 P1 F5 89.9(4) . . ?
F2 P1 F1 90.4(4) . . ?
F6 P1 F1 89.9(4) . . ?
F3 P1 F1 178.9(7) . . ?
F5 P1 F1 90.1(4) . . ?
F2 P1 F4 179.97(19) . . ?
F6 P1 F4 89.5(4) . . ?
F3 P1 F4 89.3(4) . . ?
F5 P1 F4 89.7(4) . . ?
F1 P1 F4 89.6(4) . . ?
C13 C14 Cl7 113(2) . . ?
C13 C14 Cl9 107(2) . . ?
Cl7 C14 Cl9 115(3) . . ?
C13 C14 Cl8 106(3) . . ?
Cl7 C14 Cl8 110(2) . . ?
Cl9 C14 Cl8 106(2) . . ?
C16 C17 H17D 109.5 . . ?
C16 C17 H17E 109.5 . . ?
H17D C17 H17E 109.5 . . ?
C16 C17 H17F 109.5 . . ?
H17D C17 H17F 109.5 . . ?
H17E C17 H17F 109.5 . . ?
C16 C19 H19A 109.5 . . ?
C16 C19 H19B 109.5 . . ?
H19A C19 H19B 109.5 . . ?
C16 C19 H19C 109.5 . . ?
H19A C19 H19C 109.5 . . ?
H19B C19 H19C 109.5 . . ?
C25 C26 Cl13 124(2) . . ?
C25 C26 Cl12 110.7(18) . . ?
Cl13 C26 Cl12 105.5(7) . . ?
C25 C26 Cl14 105.3(8) . . ?
Cl13 C26 Cl14 105.4(8) . . ?
Cl12 C26 Cl14 104.8(7) . . ?
F10 P2 F7 90.5(4) . . ?
F10 P2 F12 90.3(4) . . ?
F7 P2 F12 90.2(4) . . ?
F10 P2 F9 90.3(4) . . ?
F7 P2 F9 179.3(7) . . ?
F12 P2 F9 89.8(4) . . ?
F10 P2 F11 90.2(4) . . ?
F7 P2 F11 90.0(4) . . ?
F12 P2 F11 179.4(7) . . ?
F9 P2 F11 90.0(4) . . ?
F10 P2 F8 179.99(18) . . ?
F7 P2 F8 89.5(4) . . ?
F12 P2 F8 89.7(4) . . ?
F9 P2 F8 89.7(4) . . ?
F11 P2 F8 89.8(4) . . ?
C2 C5 H5A 109.5 . . ?
C2 C5 H5B 109.5 . . ?
H5A C5 H5B 109.5 . . ?
C2 C5 H5C 109.5 . . ?
H5A C5 H5C 109.5 . . ?
H5B C5 H5C 109.5 . . ?

loop_
_geom_bond_atom_site_label_1
_geom_bond_atom_site_label_2
_geom_bond_distance
_geom_bond_site_symmetry_2
_geom_bond_publ_flag
C28 C27 1.49(4) . ?
C28 Cl17 1.76(3) . ?
C28 Cl16 1.77(4) . ?
C28 Cl15 1.80(3) . ?
F3 P1 1.599(7) . ?
F5 P1 1.599(6) . ?
F1 P1 1.602(7) . ?
F4 P1 1.607(8) . ?
F2 P1 1.589(8) . ?
F6 P1 1.597(6) . ?
Cl4 C12 1.780(10) . ?
C12 C11 1.504(10) . ?
C12 Cl6 1.781(10) . ?
C12 Cl5 1.782(10) . ?
N10 C13 1.27(4) . ?
N10 Pt3 2.04(3) . ?
N10 H10 0.8800 . ?
Pt2 N5 1.986(19) . ?
Pt2 N6 2.03(2) . ?
Pt2 N4 2.07(2) . ?
Pt2 N3 2.09(2) . ?
Pt2 Rh1 2.742(2) . ?
Pt2 Pt1 2.8445(15) . ?
Pt4 O5 1.970(19) . ?
Pt4 O6 1.981(19) . ?
Pt4 N11 1.98(2) . ?
Pt4 N12 2.12(2) . ?
Pt4 Pt5 2.8062(15) . ?
Pt4 Pt1 2.9793(16) . ?
Pt1 N2 1.98(3) . ?
Pt1 O1 1.980(18) . ?
Pt1 O2 1.988(16) . ?
Pt1 N1 2.06(2) . ?
Pt5 N13 2.02(4) . ?
Pt5 N15 2.023(19) . ?
Pt5 N16 2.04(2) . ?
Pt5 N14 2.07(2) . ?
Pt5 Rh2 2.715(2) . ?
Pt3 N9 1.99(3) . ?
Pt3 N8 2.04(2) . ?
Pt3 N7 2.06(3) . ?
Pt3 Cl3 2.563(8) . ?
Pt3 Rh1 2.605(2) . ?
Pt6 N19 1.97(2) . ?
Pt6 N20 2.03(3) . ?
Pt6 N17 2.04(3) . ?
Pt6 N18 2.05(3) . ?
Pt6 Cl3 2.588(8) 1_665 ?
Pt6 Rh2 2.602(2) . ?
Rh1 O4 2.035(18) . ?
Rh1 O3 2.05(2) . ?
Rh1 Cl1 2.310(7) . ?
Rh1 Cl2 2.333(7) . ?
Rh2 O8 2.006(19) . ?
Rh2 O7 2.045(19) . ?
Rh2 Cl10 2.297(8) . ?
Rh2 Cl11 2.301(9) . ?
Cl3 Pt6 2.588(8) 1_445 ?
O2 C6 1.34(3) . ?
O5 C15 1.32(3) . ?
O1 C1 1.31(3) . ?
O8 C27 1.26(3) . ?
O6 C20 1.26(3) . ?
N15 C15 1.27(3) . ?
N15 H15 0.8800 . ?
O3 C11 1.29(3) . ?
O7 C25 1.32(3) . ?
N6 C6 1.19(3) . ?
N6 H6 0.8800 . ?
N11 H11A 0.9100 . ?
N11 H11B 0.9100 . ?
N11 H11C 0.9100 . ?
N1 H1A 0.9100 . ?
N1 H1B 0.9100 . ?
N1 H1C 0.9100 . ?
N5 C1 1.30(3) . ?
N5 H5 0.8800 . ?
N12 H12A 0.9100 . ?
N12 H12B 0.9100 . ?
N12 H12C 0.9100 . ?
O4 C13 1.26(3) . ?
C6 C7 1.61(4) . ?
N2 H2A 0.9100 . ?
N2 H2B 0.9100 . ?
N2 H2C 0.9100 . ?
N4 H4A 0.9100 . ?
N4 H4B 0.9100 . ?
N4 H4C 0.9100 . ?
N14 H14A 0.9100 . ?
N14 H14B 0.9100 . ?
N14 H14C 0.9100 . ?
N3 H3A 0.9100 . ?
N3 H3B 0.9100 . ?
N3 H3C 0.9100 . ?
N7 H7A 0.9100 . ?
N7 H7B 0.9100 . ?
N7 H7C 0.9100 . ?
N9 C11 1.24(4) . ?
N9 H9 0.8800 . ?
C10 C7 1.47(4) . ?
C10 H10A 0.9800 . ?
C10 H10B 0.9800 . ?
C10 H10C 0.9800 . ?
C15 C16 1.44(4) . ?
C16 C17 1.505(10) . ?
C16 C19 1.52(5) . ?
C16 C18 1.57(4) . ?
N16 C20 1.24(3) . ?
N16 H16 0.8800 . ?
N19 C25 1.28(4) . ?
N19 H19 0.8800 . ?
N17 H17A 0.9100 . ?
N17 H17B 0.9100 . ?
N17 H17C 0.9100 . ?
N13 H13A 0.9100 . ?
N13 H13B 0.9100 . ?
N13 H13C 0.9100 . ?
N8 H8A 0.9100 . ?
N8 H8B 0.9100 . ?
N8 H8C 0.9100 . ?
C8 C7 1.62(4) . ?
C8 H8D 0.9800 . ?
C8 H8E 0.9800 . ?
C8 H8F 0.9800 . ?
N20 C27 1.32(3) . ?
N20 H20 0.8800 . ?
C7 C9 1.48(4) . ?
N18 H18A 0.9100 . ?
N18 H18B 0.9100 . ?
N18 H18C 0.9100 . ?
Cl7 C14 1.68(4) . ?
Cl9 C14 1.72(4) . ?
Cl8 C14 1.75(5) . ?
C20 C21 1.58(4) . ?
C9 H9A 0.9800 . ?
C9 H9B 0.9800 . ?
C9 H9C 0.9800 . ?
C21 C24 1.55(4) . ?
C21 C22 1.55(5) . ?
C21 C23 1.56(5) . ?
C13 C14 1.63(4) . ?
C3 C2 1.45(4) . ?
C3 H3D 0.9800 . ?
C3 H3E 0.9800 . ?
C3 H3F 0.9800 . ?
C1 C2 1.51(3) . ?
C2 C5 1.49(5) . ?
C2 C4 1.52(4) . ?
C23 H23A 0.9800 . ?
C23 H23B 0.9800 . ?
C23 H23C 0.9800 . ?
C24 H24A 0.9800 . ?
C24 H24B 0.9800 . ?
C24 H24C 0.9800 . ?
C4 H4D 0.9800 . ?
C4 H4E 0.9800 . ?
C4 H4F 0.9800 . ?
C25 C26 1.521(10) . ?
C18 H18D 0.9800 . ?
C18 H18E 0.9800 . ?
C18 H18F 0.9800 . ?
C22 H22A 0.9800 . ?
C22 H22B 0.9800 . ?
C22 H22C 0.9800 . ?
C17 H17D 0.9800 . ?
C17 H17E 0.9800 . ?
C17 H17F 0.9800 . ?
C19 H19A 0.9800 . ?
C19 H19B 0.9800 . ?
C19 H19C 0.9800 . ?
Cl12 C26 1.789(10) . ?
Cl14 C26 1.800(10) . ?
Cl13 C26 1.789(10) . ?
P2 F10 1.593(8) . ?
P2 F7 1.596(7) . ?
P2 F12 1.599(6) . ?
P2 F9 1.599(7) . ?
P2 F11 1.599(6) . ?
P2 F8 1.605(8) . ?
C5 H5A 0.9800 . ?
C5 H5B 0.9800 . ?
C5 H5C 0.9800 . ?
